data_4030038
loop_
_publ_author_name
'Wang, Haijun'
'Fronczek, Frank R.'
'Vicente, M Gra\,ca H'
'Smith, Kevin M.'

_publ_section_title
;
 Functionalization of 3,5,8-Trichlorinated BODIPY Dyes.
;
_journal_issue 21
_journal_name_full 'The Journal of organic chemistry'
_journal_page_first 10342
_journal_paper_doi 10.1021/jo501969z
_journal_volume 79
_journal_year 2014
_chemical_formula_moiety 'C24 H29 B Cl2 F2 N2 O4 Si'
_chemical_formula_sum 'C24 H29 B Cl2 F2 N2 O4 Si'
_chemical_formula_weight 557.29
_chemical_name_systematic
; 
 ? 
;
_space_group_IT_number 14
_symmetry_cell_setting monoclinic
_symmetry_space_group_name_Hall '-P 2ybc'
_symmetry_space_group_name_H-M 'P 1 21/c 1'
_atom_sites_solution_hydrogens geom
_atom_sites_solution_primary direct
_atom_sites_solution_secondary difmap
_audit_creation_method SHELXL-97
_cell_angle_alpha 90
_cell_angle_beta 106.216(2)
_cell_angle_gamma 90
_cell_formula_units_Z 4
_cell_length_a 12.2118(6)
_cell_length_b 11.8622(5)
_cell_length_c 19.9913(10)
_cell_measurement_reflns_used 7819
_cell_measurement_temperature 100.0(5)
_cell_measurement_theta_max 25.37
_cell_measurement_theta_min 2.46
_cell_volume 2780.7(2)
_computing_cell_refinement 'Bruker SAINT'
_computing_data_collection 'Bruker APEX2'
_computing_data_reduction 'Bruker SAINT'
_computing_molecular_graphics 'ORTEP-3 for Windows (Farrugia, 2012)'
_computing_publication_material 'SHELXL-97 (Sheldrick, 2008)'
_computing_structure_refinement 'SHELXL-97 (Sheldrick, 2008)'
_computing_structure_solution 'SHELXS-97 (Sheldrick, 2008)'
_diffrn_ambient_temperature 100.0(5)
_diffrn_measured_fraction_theta_full 0.998
_diffrn_measured_fraction_theta_max 0.996
_diffrn_measurement_device_type 'Bruker Kappa APEX-II DUO'
_diffrn_measurement_method '\f and \w scans'
_diffrn_radiation_monochromator 'TRIUMPH curved graphite'
_diffrn_radiation_source 'fine-focus sealed tube'
_diffrn_radiation_type MoK\a
_diffrn_radiation_wavelength 0.71073
_diffrn_reflns_av_R_equivalents 0.0385
_diffrn_reflns_av_sigmaI/netI 0.0381
_diffrn_reflns_limit_h_max 14
_diffrn_reflns_limit_h_min -10
_diffrn_reflns_limit_k_max 14
_diffrn_reflns_limit_k_min -14
_diffrn_reflns_limit_l_max 23
_diffrn_reflns_limit_l_min -24
_diffrn_reflns_number 18818
_diffrn_reflns_theta_full 25.00
_diffrn_reflns_theta_max 25.37
_diffrn_reflns_theta_min 2.02
_exptl_absorpt_coefficient_mu 0.322
_exptl_absorpt_correction_T_max 0.9716
_exptl_absorpt_correction_T_min 0.7803
_exptl_absorpt_correction_type multi-scan
_exptl_absorpt_process_details 'SADABS (Sheldrick, 2004)'
_exptl_crystal_colour 'dark red'
_exptl_crystal_density_diffrn 1.331
_exptl_crystal_density_method 'not measured'
_exptl_crystal_description plate
_exptl_crystal_F_000 1160
_exptl_crystal_size_max 0.33
_exptl_crystal_size_mid 0.29
_exptl_crystal_size_min 0.09
_refine_diff_density_max 0.520
_refine_diff_density_min -0.331
_refine_diff_density_rms 0.067
_refine_ls_extinction_method none
_refine_ls_goodness_of_fit_ref 1.047
_refine_ls_hydrogen_treatment constr
_refine_ls_matrix_type full
_refine_ls_number_parameters 332
_refine_ls_number_reflns 5098
_refine_ls_number_restraints 0
_refine_ls_restrained_S_all 1.047
_refine_ls_R_factor_all 0.0607
_refine_ls_R_factor_gt 0.0433
_refine_ls_shift/su_max 0.001
_refine_ls_shift/su_mean 0.000
_refine_ls_structure_factor_coef Fsqd
_refine_ls_weighting_details 'calc w=1/[\s^2^(Fo^2^)+(0.0586P)^2^+2.3674P] where P=(Fo^2^+2Fc^2^)/3'
_refine_ls_weighting_scheme calc
_refine_ls_wR_factor_gt 0.1059
_refine_ls_wR_factor_ref 0.1170
_reflns_number_gt 4040
_reflns_number_total 5098
_reflns_threshold_expression I>2\s(I)
_cod_data_source_file jo501969z_si_002.cif
_cod_data_source_block Compound13
_cod_depositor_comments
;
The following automatic conversions were performed:

'_symmetry_cell_setting' value 'Monoclinic' changed to 'monoclinic'
according to
/home/saulius/struct/COD-crude-data--automatic-downloads/rss-feeds/ACS/lib/dictionaries/cif_core.dic
dictionary named 'cif_core.dic' version 2.4.2 from 2011-04-26.

Automatic conversion script
Id: cif_fix_values 2827 2014-09-09 07:05:25Z andrius 

 Adding full bibliography for 4030032--4030045.cif.
;
_cod_original_sg_symbol_Hall '-P 2ybc '
_cod_original_sg_symbol_H-M 'P 21/c  '
_cod_database_code 4030038

loop_
_symmetry_equiv_pos_as_xyz
'x, y, z'
'-x, y+1/2, -z+1/2'
'-x, -y, -z'
'x, -y-1/2, z-1/2'

loop_
_atom_site_label
_atom_site_type_symbol
_atom_site_fract_x
_atom_site_fract_y
_atom_site_fract_z
_atom_site_U_iso_or_equiv
_atom_site_adp_type
_atom_site_occupancy
_atom_site_symmetry_multiplicity
_atom_site_calc_flag
_atom_site_refinement_flags
Si1 Si 0.71715(7) 0.04365(5) 0.32546(4) 0.02432(19) Uani 1 1 d .
Cl1 Cl 0.94081(5) 0.73927(5) 0.50865(3) 0.02262(16) Uani 1 1 d .
Cl2 Cl 0.95482(6) 0.71648(5) 0.20999(3) 0.02471(16) Uani 1 1 d .
F1 F 1.01760(13) 0.68891(12) 0.37332(7) 0.0261(3) Uani 1 1 d .
F2 F 0.82970(13) 0.73400(11) 0.33729(7) 0.0271(3) Uani 1 1 d .
O1 O 0.45899(17) 0.23740(17) 0.44301(12) 0.0407(5) Uani 1 1 d .
O2 O 0.61871(17) 0.14787(15) 0.50122(10) 0.0320(5) Uani 1 1 d .
O3 O 0.47231(16) 0.23898(16) 0.12687(11) 0.0359(5) Uani 1 1 d .
O4 O 0.62071(15) 0.13811(14) 0.11563(9) 0.0257(4) Uani 1 1 d .
N1 N 0.88460(16) 0.57543(15) 0.41354(9) 0.0155(4) Uani 1 1 d .
N2 N 0.89088(17) 0.56574(15) 0.29065(10) 0.0162(4) Uani 1 1 d .
C1 C 0.8898(2) 0.60951(18) 0.47832(11) 0.0165(5) Uani 1 1 d .
C2 C 0.8463(2) 0.52962(19) 0.51559(12) 0.0180(5) Uani 1 1 d .
C3 C 0.8142(2) 0.43784(19) 0.47098(12) 0.0165(5) Uani 1 1 d .
C4 C 0.8378(2) 0.46693(18) 0.40713(12) 0.0154(5) Uani 1 1 d .
C5 C 0.82179(19) 0.40780(18) 0.34413(12) 0.0157(5) Uani 1 1 d .
C6 C 0.8470(2) 0.45609(18) 0.28622(12) 0.0160(5) Uani 1 1 d .
C7 C 0.8367(2) 0.41388(19) 0.21806(12) 0.0163(5) Uani 1 1 d .
C8 C 0.8769(2) 0.4973(2) 0.18198(12) 0.0185(5) Uani 1 1 d .
C9 C 0.9071(2) 0.58787(19) 0.22833(12) 0.0179(5) Uani 1 1 d .
C10 C 0.8359(2) 0.5447(2) 0.58807(12) 0.0234(6) Uani 1 1 d .
H10A H 0.9111 0.5619 0.6198 0.035 Uiso 1 1 calc R
H10B H 0.8065 0.4751 0.6031 0.035 Uiso 1 1 calc R
H10C H 0.7834 0.6069 0.5887 0.035 Uiso 1 1 calc R
C11 C 0.7585(2) 0.33276(19) 0.48765(12) 0.0186(5) Uani 1 1 d .
H11A H 0.7756 0.3249 0.5388 0.022 Uiso 1 1 calc R
H11B H 0.7907 0.2664 0.4698 0.022 Uiso 1 1 calc R
C12 C 0.6295(2) 0.3352(2) 0.45559(13) 0.0223(5) Uani 1 1 d .
H12A H 0.5976 0.4007 0.4744 0.027 Uiso 1 1 calc R
H12B H 0.6129 0.3455 0.4046 0.027 Uiso 1 1 calc R
C13 C 0.5714(2) 0.2295(2) 0.46980(13) 0.0251(6) Uani 1 1 d .
C14 C 0.3927(3) 0.1406(3) 0.4532(2) 0.0536(9) Uani 1 1 d .
H14A H 0.4188 0.0732 0.4337 0.080 Uiso 1 1 calc R
H14B H 0.3119 0.1536 0.4297 0.080 Uiso 1 1 calc R
H14C H 0.4029 0.1294 0.5032 0.080 Uiso 1 1 calc R
C15 C 0.7796(2) 0.30818(19) 0.18461(12) 0.0177(5) Uani 1 1 d .
H15A H 0.8044 0.2435 0.2165 0.021 Uiso 1 1 calc R
H15B H 0.8011 0.2928 0.1412 0.021 Uiso 1 1 calc R
C16 C 0.6510(2) 0.3232(2) 0.16811(12) 0.0211(5) Uani 1 1 d .
H16A H 0.6315 0.3403 0.2119 0.025 Uiso 1 1 calc R
H16B H 0.6281 0.3889 0.1368 0.025 Uiso 1 1 calc R
C17 C 0.5832(2) 0.2223(2) 0.13440(12) 0.0211(5) Uani 1 1 d .
C18 C 0.3975(3) 0.1485(3) 0.09434(18) 0.0445(8) Uani 1 1 d .
H18A H 0.3989 0.1407 0.0458 0.067 Uiso 1 1 calc R
H18B H 0.3196 0.1654 0.0958 0.067 Uiso 1 1 calc R
H18C H 0.4231 0.0780 0.1194 0.067 Uiso 1 1 calc R
C19 C 0.8865(2) 0.4920(2) 0.10900(12) 0.0258(6) Uani 1 1 d .
H19A H 0.9111 0.5654 0.0960 0.039 Uiso 1 1 calc R
H19B H 0.8121 0.4726 0.0771 0.039 Uiso 1 1 calc R
H19C H 0.9425 0.4344 0.1061 0.039 Uiso 1 1 calc R
C20 C 0.7829(2) 0.2932(2) 0.33968(11) 0.0185(5) Uani 1 1 d .
C21 C 0.7541(2) 0.1956(2) 0.33473(12) 0.0212(5) Uani 1 1 d .
C22 C 0.5603(3) 0.0344(3) 0.29456(18) 0.0465(8) Uani 1 1 d .
H22A H 0.5273 0.0660 0.3299 0.070 Uiso 1 1 calc R
H22B H 0.5375 -0.0447 0.2863 0.070 Uiso 1 1 calc R
H22C H 0.5328 0.0770 0.2511 0.070 Uiso 1 1 calc R
C23 C 0.7726(3) -0.0205(2) 0.41265(15) 0.0401(8) Uani 1 1 d .
H23A H 0.7362 0.0151 0.4452 0.060 Uiso 1 1 calc R
H23B H 0.8553 -0.0093 0.4292 0.060 Uiso 1 1 calc R
H23C H 0.7557 -0.1014 0.4098 0.060 Uiso 1 1 calc R
C24 C 0.7844(3) -0.0160(2) 0.26085(14) 0.0315(6) Uani 1 1 d .
H24A H 0.7659 -0.0963 0.2543 0.047 Uiso 1 1 calc R
H24B H 0.8674 -0.0067 0.2777 0.047 Uiso 1 1 calc R
H24C H 0.7556 0.0236 0.2164 0.047 Uiso 1 1 calc R
B1 B 0.9085(2) 0.6478(2) 0.35387(13) 0.0185(6) Uani 1 1 d .

loop_
_atom_site_aniso_label
_atom_site_aniso_U_11
_atom_site_aniso_U_22
_atom_site_aniso_U_33
_atom_site_aniso_U_23
_atom_site_aniso_U_13
_atom_site_aniso_U_12
Si1 0.0435(5) 0.0106(3) 0.0232(4) -0.0004(3) 0.0166(3) -0.0042(3)
Cl1 0.0336(4) 0.0127(3) 0.0223(3) -0.0040(2) 0.0090(3) -0.0026(2)
Cl2 0.0354(4) 0.0174(3) 0.0233(3) 0.0044(2) 0.0115(3) -0.0070(3)
F1 0.0335(9) 0.0236(7) 0.0240(7) -0.0038(6) 0.0126(6) -0.0140(6)
F2 0.0441(10) 0.0147(7) 0.0245(8) 0.0046(6) 0.0128(7) 0.0090(6)
O1 0.0308(12) 0.0338(11) 0.0563(13) 0.0053(10) 0.0104(10) -0.0148(9)
O2 0.0444(12) 0.0176(9) 0.0381(11) 0.0023(8) 0.0184(9) -0.0048(8)
O3 0.0232(11) 0.0295(10) 0.0559(13) -0.0173(9) 0.0123(9) -0.0070(8)
O4 0.0319(11) 0.0170(9) 0.0304(10) -0.0055(7) 0.0124(8) -0.0018(8)
N1 0.0200(11) 0.0096(9) 0.0176(10) 0.0003(7) 0.0067(8) -0.0009(8)
N2 0.0223(11) 0.0098(9) 0.0172(10) -0.0001(7) 0.0068(8) -0.0020(8)
C1 0.0194(13) 0.0111(11) 0.0193(12) -0.0012(9) 0.0060(9) 0.0003(9)
C2 0.0218(13) 0.0161(11) 0.0173(11) 0.0022(9) 0.0072(10) 0.0012(10)
C3 0.0191(13) 0.0140(11) 0.0174(11) 0.0017(9) 0.0068(9) 0.0024(9)
C4 0.0183(12) 0.0098(10) 0.0186(11) 0.0008(9) 0.0063(9) -0.0003(9)
C5 0.0180(13) 0.0105(11) 0.0195(12) 0.0007(9) 0.0066(9) 0.0005(9)
C6 0.0189(13) 0.0103(10) 0.0192(11) 0.0009(9) 0.0057(9) -0.0011(9)
C7 0.0180(13) 0.0140(11) 0.0187(11) 0.0010(9) 0.0079(9) 0.0027(9)
C8 0.0186(13) 0.0180(11) 0.0200(12) 0.0016(9) 0.0073(10) 0.0000(10)
C9 0.0203(13) 0.0144(11) 0.0206(12) 0.0047(9) 0.0082(10) 0.0000(10)
C10 0.0344(15) 0.0193(12) 0.0190(12) -0.0032(10) 0.0118(11) -0.0011(11)
C11 0.0267(14) 0.0156(11) 0.0159(11) 0.0022(9) 0.0100(10) -0.0015(10)
C12 0.0291(15) 0.0178(12) 0.0236(12) 0.0016(10) 0.0132(11) -0.0038(11)
C13 0.0330(16) 0.0208(13) 0.0258(13) -0.0052(11) 0.0154(11) -0.0062(12)
C14 0.041(2) 0.0441(19) 0.078(3) 0.0013(18) 0.0197(18) -0.0224(16)
C15 0.0238(13) 0.0141(11) 0.0169(11) -0.0016(9) 0.0087(10) 0.0000(10)
C16 0.0277(14) 0.0159(11) 0.0203(12) -0.0032(9) 0.0079(10) 0.0009(10)
C17 0.0267(14) 0.0205(13) 0.0182(12) 0.0009(10) 0.0097(10) -0.0001(11)
C18 0.0274(17) 0.0438(18) 0.062(2) -0.0198(16) 0.0127(15) -0.0160(14)
C19 0.0358(16) 0.0253(13) 0.0186(12) 0.0005(10) 0.0114(11) -0.0020(11)
C20 0.0255(14) 0.0177(12) 0.0147(11) 0.0006(9) 0.0094(9) -0.0006(10)
C21 0.0305(15) 0.0162(12) 0.0198(12) -0.0009(9) 0.0116(10) -0.0032(11)
C22 0.054(2) 0.0384(17) 0.052(2) -0.0067(15) 0.0227(16) -0.0172(16)
C23 0.076(2) 0.0203(14) 0.0312(15) 0.0050(11) 0.0268(15) 0.0084(14)
C24 0.058(2) 0.0165(12) 0.0251(13) 0.0010(10) 0.0197(13) 0.0024(12)
B1 0.0256(16) 0.0131(12) 0.0183(13) 0.0005(10) 0.0087(11) -0.0031(11)

loop_
_atom_type_symbol
_atom_type_description
_atom_type_scat_dispersion_real
_atom_type_scat_dispersion_imag
_atom_type_scat_source
C C 0.0033 0.0016 'International Tables Vol C Tables 4.2.6.8 and 6.1.1.4'
H H 0.0000 0.0000 'International Tables Vol C Tables 4.2.6.8 and 6.1.1.4'
N N 0.0061 0.0033 'International Tables Vol C Tables 4.2.6.8 and 6.1.1.4'
O O 0.0106 0.0060 'International Tables Vol C Tables 4.2.6.8 and 6.1.1.4'
B B 0.0013 0.0007 'International Tables Vol C Tables 4.2.6.8 and 6.1.1.4'
F F 0.0171 0.0103 'International Tables Vol C Tables 4.2.6.8 and 6.1.1.4'
Si Si 0.0817 0.0704 'International Tables Vol C Tables 4.2.6.8 and 6.1.1.4'
Cl Cl 0.1484 0.1585 'International Tables Vol C Tables 4.2.6.8 and 6.1.1.4'

loop_
_geom_angle_atom_site_label_1
_geom_angle_atom_site_label_2
_geom_angle_atom_site_label_3
_geom_angle
C22 Si1 C23 111.36(16)
C22 Si1 C24 111.40(15)
C23 Si1 C24 112.52(13)
C22 Si1 C21 107.00(13)
C23 Si1 C21 106.91(12)
C24 Si1 C21 107.30(12)
C13 O1 C14 116.2(2)
C17 O3 C18 115.9(2)
C1 N1 C4 105.88(18)
C1 N1 B1 127.10(19)
C4 N1 B1 126.45(18)
C9 N2 C6 106.04(18)
C9 N2 B1 127.39(19)
C6 N2 B1 126.43(19)
N1 C1 C2 112.8(2)
N1 C1 Cl1 121.93(17)
C2 C1 Cl1 125.23(17)
C3 C2 C1 105.6(2)
C3 C2 C10 128.9(2)
C1 C2 C10 125.5(2)
C2 C3 C4 107.0(2)
C2 C3 C11 124.8(2)
C4 C3 C11 128.1(2)
N1 C4 C5 119.4(2)
N1 C4 C3 108.65(19)
C5 C4 C3 131.9(2)
C6 C5 C4 121.9(2)
C6 C5 C20 118.8(2)
C4 C5 C20 119.3(2)
N2 C6 C5 119.7(2)
N2 C6 C7 108.49(19)
C5 C6 C7 131.8(2)
C8 C7 C6 107.2(2)
C8 C7 C15 123.4(2)
C6 C7 C15 128.8(2)
C7 C8 C9 105.6(2)
C7 C8 C19 127.5(2)
C9 C8 C19 126.9(2)
N2 C9 C8 112.7(2)
N2 C9 Cl2 121.45(17)
C8 C9 Cl2 125.84(18)
C2 C10 H10A 109.5
C2 C10 H10B 109.5
H10A C10 H10B 109.5
C2 C10 H10C 109.5
H10A C10 H10C 109.5
H10B C10 H10C 109.5
C3 C11 C12 111.69(19)
C3 C11 H11A 109.3
C12 C11 H11A 109.3
C3 C11 H11B 109.3
C12 C11 H11B 109.3
H11A C11 H11B 107.9
C13 C12 C11 113.0(2)
C13 C12 H12A 109.0
C11 C12 H12A 109.0
C13 C12 H12B 109.0
C11 C12 H12B 109.0
H12A C12 H12B 107.8
O2 C13 O1 123.7(2)
O2 C13 C12 125.6(3)
O1 C13 C12 110.7(2)
O1 C14 H14A 109.5
O1 C14 H14B 109.5
H14A C14 H14B 109.5
O1 C14 H14C 109.5
H14A C14 H14C 109.5
H14B C14 H14C 109.5
C7 C15 C16 108.76(19)
C7 C15 H15A 109.9
C16 C15 H15A 109.9
C7 C15 H15B 109.9
C16 C15 H15B 109.9
H15A C15 H15B 108.3
C17 C16 C15 114.2(2)
C17 C16 H16A 108.7
C15 C16 H16A 108.7
C17 C16 H16B 108.7
C15 C16 H16B 108.7
H16A C16 H16B 107.6
O4 C17 O3 123.5(2)
O4 C17 C16 126.2(2)
O3 C17 C16 110.3(2)
O3 C18 H18A 109.5
O3 C18 H18B 109.5
H18A C18 H18B 109.5
O3 C18 H18C 109.5
H18A C18 H18C 109.5
H18B C18 H18C 109.5
C8 C19 H19A 109.5
C8 C19 H19B 109.5
H19A C19 H19B 109.5
C8 C19 H19C 109.5
H19A C19 H19C 109.5
H19B C19 H19C 109.5
C21 C20 C5 177.1(3)
C20 C21 Si1 176.8(2)
Si1 C22 H22A 109.5
Si1 C22 H22B 109.5
H22A C22 H22B 109.5
Si1 C22 H22C 109.5
H22A C22 H22C 109.5
H22B C22 H22C 109.5
Si1 C23 H23A 109.5
Si1 C23 H23B 109.5
H23A C23 H23B 109.5
Si1 C23 H23C 109.5
H23A C23 H23C 109.5
H23B C23 H23C 109.5
Si1 C24 H24A 109.5
Si1 C24 H24B 109.5
H24A C24 H24B 109.5
Si1 C24 H24C 109.5
H24A C24 H24C 109.5
H24B C24 H24C 109.5
F1 B1 F2 111.2(2)
F1 B1 N1 110.69(19)
F2 B1 N1 108.9(2)
F1 B1 N2 110.8(2)
F2 B1 N2 109.8(2)
N1 B1 N2 105.23(18)

loop_
_geom_bond_atom_site_label_1
_geom_bond_atom_site_label_2
_geom_bond_distance
Si1 C22 1.844(3)
Si1 C23 1.849(3)
Si1 C24 1.854(3)
Si1 C21 1.855(2)
Cl1 C1 1.707(2)
Cl2 C9 1.709(2)
F1 B1 1.370(3)
F2 B1 1.379(3)
O1 C13 1.331(3)
O1 C14 1.452(3)
O2 C13 1.210(3)
O3 C17 1.334(3)
O3 C18 1.441(3)
O4 C17 1.202(3)
N1 C1 1.341(3)
N1 C4 1.399(3)
N1 B1 1.562(3)
N2 C9 1.341(3)
N2 C6 1.400(3)
N2 B1 1.562(3)
C1 C2 1.399(3)
C2 C3 1.393(3)
C2 C10 1.500(3)
C3 C4 1.427(3)
C3 C11 1.501(3)
C4 C5 1.407(3)
C5 C6 1.401(3)
C5 C20 1.434(3)
C6 C7 1.424(3)
C7 C8 1.393(3)
C7 C15 1.498(3)
C8 C9 1.399(3)
C8 C19 1.497(3)
C10 H10A 0.9800
C10 H10B 0.9800
C10 H10C 0.9800
C11 C12 1.526(4)
C11 H11A 0.9900
C11 H11B 0.9900
C12 C13 1.506(3)
C12 H12A 0.9900
C12 H12B 0.9900
C14 H14A 0.9800
C14 H14B 0.9800
C14 H14C 0.9800
C15 C16 1.523(3)
C15 H15A 0.9900
C15 H15B 0.9900
C16 C17 1.503(3)
C16 H16A 0.9900
C16 H16B 0.9900
C18 H18A 0.9800
C18 H18B 0.9800
C18 H18C 0.9800
C19 H19A 0.9800
C19 H19B 0.9800
C19 H19C 0.9800
C20 C21 1.206(3)
C22 H22A 0.9800
C22 H22B 0.9800
C22 H22C 0.9800
C23 H23A 0.9800
C23 H23B 0.9800
C23 H23C 0.9800
C24 H24A 0.9800
C24 H24B 0.9800
C24 H24C 0.9800

loop_
_geom_torsion_atom_site_label_1
_geom_torsion_atom_site_label_2
_geom_torsion_atom_site_label_3
_geom_torsion_atom_site_label_4
_geom_torsion
C4 N1 C1 C2 -1.3(3)
B1 N1 C1 C2 170.5(2)
C4 N1 C1 Cl1 -179.37(17)
B1 N1 C1 Cl1 -7.6(3)
N1 C1 C2 C3 1.5(3)
Cl1 C1 C2 C3 179.56(18)
N1 C1 C2 C10 -177.4(2)
Cl1 C1 C2 C10 0.6(4)
C1 C2 C3 C4 -1.1(3)
C10 C2 C3 C4 177.7(2)
C1 C2 C3 C11 -177.6(2)
C10 C2 C3 C11 1.3(4)
C1 N1 C4 C5 -179.8(2)
B1 N1 C4 C5 8.4(3)
C1 N1 C4 C3 0.5(2)
B1 N1 C4 C3 -171.3(2)
C2 C3 C4 N1 0.4(3)
C11 C3 C4 N1 176.7(2)
C2 C3 C4 C5 -179.3(2)
C11 C3 C4 C5 -3.0(4)
N1 C4 C5 C6 -2.7(3)
C3 C4 C5 C6 177.0(2)
N1 C4 C5 C20 174.8(2)
C3 C4 C5 C20 -5.6(4)
C9 N2 C6 C5 179.4(2)
B1 N2 C6 C5 -4.6(3)
C9 N2 C6 C7 -0.5(3)
B1 N2 C6 C7 175.4(2)
C4 C5 C6 N2 0.9(3)
C20 C5 C6 N2 -176.6(2)
C4 C5 C6 C7 -179.2(2)
C20 C5 C6 C7 3.3(4)
N2 C6 C7 C8 1.4(3)
C5 C6 C7 C8 -178.6(2)
N2 C6 C7 C15 -170.7(2)
C5 C6 C7 C15 9.4(4)
C6 C7 C8 C9 -1.6(3)
C15 C7 C8 C9 171.0(2)
C6 C7 C8 C19 178.3(2)
C15 C7 C8 C19 -9.1(4)
C6 N2 C9 C8 -0.5(3)
B1 N2 C9 C8 -176.4(2)
C6 N2 C9 Cl2 177.27(17)
B1 N2 C9 Cl2 1.4(3)
C7 C8 C9 N2 1.4(3)
C19 C8 C9 N2 -178.5(2)
C7 C8 C9 Cl2 -176.31(18)
C19 C8 C9 Cl2 3.8(4)
C2 C3 C11 C12 98.7(3)
C4 C3 C11 C12 -76.9(3)
C3 C11 C12 C13 178.5(2)
C14 O1 C13 O2 -0.1(4)
C14 O1 C13 C12 -179.9(2)
C11 C12 C13 O2 -2.1(4)
C11 C12 C13 O1 177.8(2)
C8 C7 C15 C16 -98.7(3)
C6 C7 C15 C16 72.2(3)
C7 C15 C16 C17 -179.77(19)
C18 O3 C17 O4 0.1(4)
C18 O3 C17 C16 179.4(2)
C15 C16 C17 O4 -5.8(3)
C15 C16 C17 O3 175.0(2)
C1 N1 B1 F1 59.9(3)
C4 N1 B1 F1 -130.0(2)
C1 N1 B1 F2 -62.7(3)
C4 N1 B1 F2 107.4(2)
C1 N1 B1 N2 179.6(2)
C4 N1 B1 N2 -10.3(3)
C9 N2 B1 F1 -56.9(3)
C6 N2 B1 F1 128.0(2)
C9 N2 B1 F2 66.4(3)
C6 N2 B1 F2 -108.8(2)
C9 N2 B1 N1 -176.6(2)
C6 N2 B1 N1 8.3(3)
